data_7054388
loop_
_publ_author_name
'G\"uveli, \,S\"ukriye'
'Koca, At\?if'
'\"Ozdemir, Nam\?ik'
'Bal-Demirci, T\"ulay'
'\"Ulk\"useven, Bahri'

_publ_section_title
;
 Electrochemistry and structural properties of new mixed ligand nickel(ii)
 complexes based on thiosemicarbazone
;
_journal_issue 11
_journal_name_full 'New J. Chem.'
_journal_page_first 5582
_journal_paper_doi 10.1039/C4NJ00556B
_journal_volume 38
_journal_year 2014
_chemical_formula_moiety 'C33 H27 Cl N3 Ni O P S'
_chemical_formula_sum 'C33 H27 Cl N3 Ni O P S'
_chemical_formula_weight 638.76
_chemical_name_systematic
;
 ?
;
_space_group_crystal_system monoclinic
_space_group_IT_number 14
_space_group_name_Hall '-P 2yab'
_space_group_name_H-M_alt 'P 1 21/a 1'
_symmetry_space_group_name_Hall '-P 2yab'
_symmetry_space_group_name_H-M 'P 1 21/a 1'
_atom_sites_solution_hydrogens geom
_audit_creation_method SHELXL-2014
_cell_angle_alpha 90
_cell_angle_beta 109.689(2)
_cell_angle_gamma 90
_cell_formula_units_Z 4
_cell_length_a 10.9905(3)
_cell_length_b 22.1006(5)
_cell_length_c 13.0545(4)
_cell_measurement_reflns_used 15680
_cell_measurement_temperature 293
_cell_measurement_theta_max 25.0
_cell_measurement_theta_min 2.1
_cell_volume 2985.51(14)
_computing_cell_refinement PROCESS-AUTO
_computing_data_collection 'PROCESS-AUTO (Rigaku, 1998)'
_computing_data_reduction 'CrystalStructure (Rigaku/MSC, 2003)'
_computing_molecular_graphics 'Ortep-3 for Windows (Farrugia, 1997)'
_computing_publication_material 'WinGX (Farrugia, 2012) and PLATON (Spek, 2009)'
_computing_structure_refinement 'SHELXL-14 (Sheldrick, 2008)'
_computing_structure_solution 'SHELXS-13 (Sheldrick, 2008)'
_diffrn_ambient_temperature 293
_diffrn_detector_area_resol_mean 10.00
_diffrn_measured_fraction_theta_full 0.981
_diffrn_measured_fraction_theta_max 0.993
_diffrn_measurement_device_type 'Rigaku RAXIS-RAPID'
_diffrn_measurement_method '\w scans'
_diffrn_radiation_monochromator graphite
_diffrn_radiation_source 'fine-focus sealed tube'
_diffrn_radiation_type MoK\a
_diffrn_radiation_wavelength 0.71073
_diffrn_reflns_av_R_equivalents 0.0691
_diffrn_reflns_av_unetI/netI 0.0284
_diffrn_reflns_Laue_measured_fraction_full 0.981
_diffrn_reflns_Laue_measured_fraction_max 0.993
_diffrn_reflns_limit_h_max 13
_diffrn_reflns_limit_h_min -12
_diffrn_reflns_limit_k_max 26
_diffrn_reflns_limit_k_min -26
_diffrn_reflns_limit_l_max 15
_diffrn_reflns_limit_l_min -15
_diffrn_reflns_number 56201
_diffrn_reflns_point_group_measured_fraction_full 0.981
_diffrn_reflns_point_group_measured_fraction_max 0.993
_diffrn_reflns_theta_full 25.242
_diffrn_reflns_theta_max 25.116
_diffrn_reflns_theta_min 2.173
_exptl_absorpt_coefficient_mu 0.895
_exptl_absorpt_correction_T_max 0.914
_exptl_absorpt_correction_T_min 0.637
_exptl_absorpt_correction_type multi-scan
_exptl_absorpt_process_details
;
Higashi, T. (1995). Program for Absorption Correction.
Rigaku Corporation, Tokyo, Japan.
;
_exptl_crystal_colour 'dark red'
_exptl_crystal_density_diffrn 1.421
_exptl_crystal_description prism
_exptl_crystal_F_000 1320
_exptl_crystal_size_max 0.600
_exptl_crystal_size_mid 0.100
_exptl_crystal_size_min 0.100
_refine_diff_density_max 0.713
_refine_diff_density_min -0.328
_refine_diff_density_rms 0.065
_refine_ls_extinction_method none
_refine_ls_goodness_of_fit_ref 1.082
_refine_ls_hydrogen_treatment constr
_refine_ls_matrix_type full
_refine_ls_number_parameters 370
_refine_ls_number_reflns 5305
_refine_ls_number_restraints 0
_refine_ls_restrained_S_all 1.082
_refine_ls_R_factor_all 0.0965
_refine_ls_R_factor_gt 0.0952
_refine_ls_shift/su_max 0.000
_refine_ls_shift/su_mean 0.000
_refine_ls_structure_factor_coef Fsqd
_refine_ls_weighting_details 'w=1/[\s^2^(Fo^2^)+(0.1000P)^2^+19.9690P] where P=(Fo^2^+2Fc^2^)/3'
_refine_ls_weighting_scheme calc
_refine_ls_wR_factor_gt 0.2489
_refine_ls_wR_factor_ref 0.2500
_reflns_Friedel_coverage 0.000
_reflns_number_gt 5252
_reflns_number_total 5305
_reflns_threshold_expression 'I > 2\s(I)'
_cod_data_source_file c4nj00556b1.cif
_cod_data_source_block l1
_cod_depositor_comments 'Adding full bibliography for 7054388--7054389.cif.'
_cod_database_code 7054388
_shelx_space_group_comment
;
The symmetry employed for this shelxl refinement is uniquely defined
by the following loop, which should always be used as a source of
symmetry information in preference to the above space-group names.
They are only intended as comments.
;
_shelx_estimated_absorpt_t_min 0.616
_shelx_estimated_absorpt_t_max 0.916
_shelxl_version_number 2014-3

loop_
_space_group_symop_operation_xyz
'x, y, z'
'-x+1/2, y+1/2, -z'
'-x, -y, -z'
'x-1/2, -y-1/2, z'

loop_
_atom_site_label
_atom_site_type_symbol
_atom_site_fract_x
_atom_site_fract_y
_atom_site_fract_z
_atom_site_U_iso_or_equiv
_atom_site_adp_type
_atom_site_occupancy
_atom_site_site_symmetry_order
_atom_site_calc_flag
_atom_site_refinement_flags_posn
_atom_site_refinement_flags_adp
C1 C 0.8255(7) 0.1191(3) 0.6473(6) 0.0432(16) Uani 1 1 d . .
C2 C 0.8381(8) 0.0601(3) 0.6103(6) 0.0515(18) Uani 1 1 d . .
H2 H 0.8309 0.0274 0.6526 0.062 Uiso 1 1 calc R U
C3 C 0.8605(8) 0.0490(4) 0.5149(6) 0.0548(19) Uani 1 1 d . .
H3 H 0.8675 0.0097 0.4924 0.066 Uiso 1 1 calc R U
C4 C 0.8722(8) 0.0980(4) 0.4529(6) 0.0506(18) Uani 1 1 d . .
C5 C 0.8557(7) 0.1562(3) 0.4836(6) 0.0463(17) Uani 1 1 d . .
H5 H 0.8620 0.1881 0.4392 0.056 Uiso 1 1 calc R U
C6 C 0.8298(7) 0.1692(3) 0.5793(5) 0.0420(16) Uani 1 1 d . .
C7 C 0.8062(6) 0.2313(3) 0.6047(5) 0.0391(15) Uani 1 1 d . .
C8 C 0.8227(7) 0.2794(3) 0.5306(6) 0.0433(16) Uani 1 1 d . .
C9 C 0.9421(8) 0.2980(4) 0.5329(7) 0.057(2) Uani 1 1 d . .
H9 H 1.0149 0.2818 0.5850 0.069 Uiso 1 1 calc R U
C10 C 0.9581(9) 0.3399(5) 0.4606(8) 0.072(3) Uani 1 1 d . .
H10 H 1.0406 0.3514 0.4634 0.087 Uiso 1 1 calc R U
C11 C 0.8525(11) 0.3643(5) 0.3852(9) 0.086(3) Uani 1 1 d . .
H11 H 0.8623 0.3930 0.3365 0.103 Uiso 1 1 calc R U
C12 C 0.7314(10) 0.3467(6) 0.3807(9) 0.095(4) Uani 1 1 d . .
H12 H 0.6591 0.3629 0.3281 0.114 Uiso 1 1 calc R U
C13 C 0.7161(8) 0.3050(5) 0.4536(8) 0.075(3) Uani 1 1 d . .
H13 H 0.6335 0.2940 0.4512 0.090 Uiso 1 1 calc R U
C14 C 0.6860(7) 0.3166(3) 0.7634(6) 0.0466(17) Uani 1 1 d . .
C15 C 0.6897(10) 0.4246(4) 0.7233(9) 0.076(3) Uani 1 1 d . .
H15A H 0.6631 0.4620 0.7467 0.114 Uiso 1 1 calc R U
H15B H 0.7813 0.4255 0.7377 0.114 Uiso 1 1 calc R U
H15C H 0.6456 0.4195 0.6467 0.114 Uiso 1 1 calc R U
C16 C 0.6344(8) 0.1559(3) 1.0002(6) 0.0479(17) Uani 1 1 d . .
C17 C 0.7118(9) 0.1746(4) 1.1039(7) 0.066(2) Uani 1 1 d . .
H17 H 0.8009 0.1692 1.1266 0.079 Uiso 1 1 calc R U
C18 C 0.6552(11) 0.2009(6) 1.1723(8) 0.088(3) Uani 1 1 d . .
H18 H 0.7067 0.2136 1.2412 0.106 Uiso 1 1 calc R U
C19 C 0.5246(11) 0.2087(5) 1.1404(9) 0.089(4) Uani 1 1 d . .
H19 H 0.4878 0.2263 1.1878 0.107 Uiso 1 1 calc R U
C20 C 0.4485(10) 0.1910(5) 1.0401(8) 0.074(3) Uani 1 1 d . .
H20 H 0.3595 0.1965 1.0185 0.089 Uiso 1 1 calc R U
C21 C 0.5026(9) 0.1649(4) 0.9702(7) 0.065(2) Uani 1 1 d . .
H21 H 0.4495 0.1530 0.9013 0.078 Uiso 1 1 calc R U
C22 C 0.6059(7) 0.0625(3) 0.8386(6) 0.0470(17) Uani 1 1 d . .
C23 C 0.5585(9) 0.0598(4) 0.7262(7) 0.068(2) Uani 1 1 d . .
H23 H 0.5787 0.0905 0.6858 0.081 Uiso 1 1 calc R U
C24 C 0.4814(10) 0.0121(5) 0.6729(8) 0.080(3) Uani 1 1 d . .
H24 H 0.4492 0.0113 0.5972 0.096 Uiso 1 1 calc R U
C25 C 0.4526(10) -0.0335(5) 0.7301(9) 0.075(3) Uani 1 1 d . .
H25 H 0.4021 -0.0659 0.6939 0.090 Uiso 1 1 calc R U
C26 C 0.4970(10) -0.0320(4) 0.8390(9) 0.076(3) Uani 1 1 d . .
H26 H 0.4763 -0.0632 0.8780 0.092 Uiso 1 1 calc R U
C27 C 0.5738(9) 0.0159(4) 0.8945(7) 0.065(2) Uani 1 1 d . .
H27 H 0.6036 0.0163 0.9701 0.077 Uiso 1 1 calc R U
C28 C 0.8650(7) 0.0989(3) 0.9896(6) 0.0450(16) Uani 1 1 d . .
C29 C 0.8826(8) 0.0484(4) 1.0563(6) 0.058(2) Uani 1 1 d . .
H29 H 0.8112 0.0258 1.0565 0.070 Uiso 1 1 calc R U
C30 C 1.0040(9) 0.0313(4) 1.1219(7) 0.064(2) Uani 1 1 d . .
H30 H 1.0139 -0.0029 1.1656 0.077 Uiso 1 1 calc R U
C31 C 1.1097(10) 0.0635(5) 1.1238(7) 0.070(3) Uani 1 1 d . .
H31 H 1.1916 0.0511 1.1676 0.084 Uiso 1 1 calc R U
C32 C 1.0950(10) 0.1151(5) 1.0603(9) 0.082(3) Uani 1 1 d . .
H32 H 1.1667 0.1380 1.0621 0.099 Uiso 1 1 calc R U
C33 C 0.9713(8) 0.1323(4) 0.9936(7) 0.063(2) Uani 1 1 d . .
H33 H 0.9611 0.1669 0.9511 0.076 Uiso 1 1 calc R U
Cl1 Cl 0.9049(3) 0.08583(11) 0.33241(18) 0.0731(7) Uani 1 1 d . .
N1 N 0.7647(5) 0.2444(2) 0.6844(4) 0.0399(13) Uani 1 1 d . .
N2 N 0.7440(6) 0.3062(3) 0.6935(5) 0.0468(14) Uani 1 1 d . .
N3 N 0.6580(7) 0.3748(3) 0.7819(6) 0.0578(17) Uani 1 1 d . .
H3A H 0.6210 0.3821 0.8290 0.069 Uiso 1 1 calc R U
Ni1 Ni 0.73453(9) 0.18941(4) 0.78460(7) 0.0406(3) Uani 1 1 d . .
O1 O 0.8097(6) 0.1247(2) 0.7416(4) 0.0562(14) Uani 1 1 d . .
P1 P 0.70679(19) 0.12676(8) 0.90408(15) 0.0420(5) Uani 1 1 d . .
S1 S 0.6399(2) 0.26064(9) 0.83782(16) 0.0502(5) Uani 1 1 d . .

loop_
_atom_site_aniso_label
_atom_site_aniso_U_11
_atom_site_aniso_U_22
_atom_site_aniso_U_33
_atom_site_aniso_U_23
_atom_site_aniso_U_13
_atom_site_aniso_U_12
C1 0.047(4) 0.044(4) 0.039(4) 0.003(3) 0.013(3) 0.010(3)
C2 0.064(5) 0.041(4) 0.052(4) 0.015(3) 0.024(4) 0.008(4)
C3 0.073(5) 0.042(4) 0.052(4) 0.000(3) 0.025(4) 0.009(4)
C4 0.062(5) 0.053(5) 0.040(4) -0.009(3) 0.022(4) 0.000(4)
C5 0.051(4) 0.049(4) 0.040(4) -0.001(3) 0.016(3) -0.005(3)
C6 0.040(4) 0.053(4) 0.031(3) 0.009(3) 0.008(3) -0.001(3)
C7 0.041(4) 0.039(4) 0.033(3) 0.005(3) 0.007(3) 0.001(3)
C8 0.054(4) 0.039(4) 0.040(4) 0.003(3) 0.020(3) 0.001(3)
C9 0.047(4) 0.067(5) 0.054(5) 0.014(4) 0.013(4) -0.007(4)
C10 0.063(5) 0.079(6) 0.079(6) 0.024(5) 0.029(5) -0.015(5)
C11 0.092(7) 0.089(7) 0.084(7) 0.053(6) 0.038(6) 0.001(6)
C12 0.071(6) 0.126(10) 0.088(7) 0.080(7) 0.029(6) 0.026(6)
C13 0.047(5) 0.103(8) 0.077(6) 0.048(6) 0.024(4) 0.006(5)
C14 0.054(4) 0.036(4) 0.046(4) 0.004(3) 0.012(3) -0.002(3)
C15 0.087(7) 0.039(5) 0.107(8) 0.016(5) 0.038(6) 0.008(4)
C16 0.058(5) 0.041(4) 0.047(4) 0.007(3) 0.021(4) 0.007(3)
C17 0.067(5) 0.086(7) 0.045(4) -0.002(4) 0.019(4) 0.018(5)
C18 0.099(8) 0.117(9) 0.049(5) -0.011(5) 0.026(5) 0.036(7)
C19 0.101(8) 0.110(9) 0.066(6) 0.007(6) 0.041(6) 0.050(7)
C20 0.078(6) 0.082(7) 0.074(6) 0.011(5) 0.041(5) 0.023(5)
C21 0.057(5) 0.078(6) 0.056(5) 0.011(4) 0.015(4) 0.005(4)
C22 0.054(4) 0.038(4) 0.050(4) -0.003(3) 0.020(4) -0.003(3)
C23 0.078(6) 0.070(6) 0.054(5) -0.005(4) 0.022(4) -0.016(5)
C24 0.083(7) 0.099(8) 0.062(6) -0.026(6) 0.030(5) -0.018(6)
C25 0.071(6) 0.062(6) 0.098(8) -0.029(5) 0.035(6) -0.014(5)
C26 0.081(7) 0.051(5) 0.099(8) 0.008(5) 0.032(6) -0.013(5)
C27 0.070(6) 0.057(5) 0.061(5) 0.008(4) 0.016(4) -0.014(4)
C28 0.053(4) 0.050(4) 0.038(4) 0.001(3) 0.023(3) 0.005(3)
C29 0.059(5) 0.066(5) 0.051(4) 0.015(4) 0.019(4) 0.010(4)
C30 0.075(6) 0.066(6) 0.048(5) 0.013(4) 0.016(4) 0.018(5)
C31 0.067(6) 0.086(7) 0.053(5) -0.007(5) 0.013(4) 0.019(5)
C32 0.057(6) 0.101(8) 0.085(7) -0.010(6) 0.019(5) -0.017(5)
C33 0.061(5) 0.071(6) 0.052(5) 0.003(4) 0.013(4) -0.007(4)
Cl1 0.1075(19) 0.0682(14) 0.0570(13) -0.0081(10) 0.0452(13) -0.0015(13)
N1 0.045(3) 0.036(3) 0.037(3) 0.006(2) 0.012(3) 0.001(2)
N2 0.056(4) 0.037(3) 0.050(4) 0.004(3) 0.022(3) -0.001(3)
N3 0.074(5) 0.034(3) 0.076(5) 0.002(3) 0.039(4) 0.000(3)
Ni1 0.0510(6) 0.0364(5) 0.0367(5) 0.0052(4) 0.0178(4) 0.0006(4)
O1 0.083(4) 0.053(3) 0.046(3) 0.011(2) 0.040(3) 0.011(3)
P1 0.0516(11) 0.0391(10) 0.0381(10) 0.0051(7) 0.0186(8) -0.0013(8)
S1 0.0658(12) 0.0410(10) 0.0527(11) 0.0024(8) 0.0316(10) 0.0018(9)

loop_
_atom_type_symbol
_atom_type_description
_atom_type_scat_dispersion_real
_atom_type_scat_dispersion_imag
_atom_type_scat_source
C C 0.0033 0.0016 'International Tables Vol C Tables 4.2.6.8 and 6.1.1.4'
H H 0.0000 0.0000 'International Tables Vol C Tables 4.2.6.8 and 6.1.1.4'
Cl Cl 0.1484 0.1585 'International Tables Vol C Tables 4.2.6.8 and 6.1.1.4'
N N 0.0061 0.0033 'International Tables Vol C Tables 4.2.6.8 and 6.1.1.4'
Ni Ni 0.3393 1.1124 'International Tables Vol C Tables 4.2.6.8 and 6.1.1.4'
O O 0.0106 0.0060 'International Tables Vol C Tables 4.2.6.8 and 6.1.1.4'
P P 0.1023 0.0942 'International Tables Vol C Tables 4.2.6.8 and 6.1.1.4'
S S 0.1246 0.1234 'International Tables Vol C Tables 4.2.6.8 and 6.1.1.4'

loop_
_geom_angle_atom_site_label_1
_geom_angle_atom_site_label_2
_geom_angle_atom_site_label_3
_geom_angle
O1 C1 C2 117.9(7)
O1 C1 C6 123.7(7)
C2 C1 C6 118.3(6)
C3 C2 C1 122.9(7)
C3 C2 H2 118.5
C1 C2 H2 118.5
C2 C3 C4 118.2(7)
C2 C3 H3 120.9
C4 C3 H3 120.9
C5 C4 C3 120.9(7)
C5 C4 Cl1 119.4(6)
C3 C4 Cl1 119.7(6)
C4 C5 C6 122.4(7)
C4 C5 H5 118.8
C6 C5 H5 118.8
C5 C6 C1 117.1(7)
C5 C6 C7 120.0(6)
C1 C6 C7 122.9(6)
N1 C7 C6 121.9(6)
N1 C7 C8 120.9(6)
C6 C7 C8 117.1(6)
C9 C8 C13 117.8(7)
C9 C8 C7 121.8(7)
C13 C8 C7 120.4(7)
C8 C9 C10 122.1(8)
C8 C9 H9 118.9
C10 C9 H9 118.9
C11 C10 C9 119.3(8)
C11 C10 H10 120.3
C9 C10 H10 120.3
C10 C11 C12 120.0(8)
C10 C11 H11 120.0
C12 C11 H11 120.0
C11 C12 C13 120.3(9)
C11 C12 H12 119.8
C13 C12 H12 119.8
C12 C13 C8 120.4(8)
C12 C13 H13 119.8
C8 C13 H13 119.8
N2 C14 N3 119.0(7)
N2 C14 S1 124.6(6)
N3 C14 S1 116.4(6)
N3 C15 H15A 109.5
N3 C15 H15B 109.5
H15A C15 H15B 109.5
N3 C15 H15C 109.5
H15A C15 H15C 109.5
H15B C15 H15C 109.5
C21 C16 C17 118.1(8)
C21 C16 P1 121.1(6)
C17 C16 P1 120.6(6)
C18 C17 C16 119.5(9)
C18 C17 H17 120.2
C16 C17 H17 120.2
C19 C18 C17 120.9(10)
C19 C18 H18 119.5
C17 C18 H18 119.5
C20 C19 C18 120.2(9)
C20 C19 H19 119.9
C18 C19 H19 119.9
C19 C20 C21 120.0(10)
C19 C20 H20 120.0
C21 C20 H20 120.0
C20 C21 C16 121.3(9)
C20 C21 H21 119.3
C16 C21 H21 119.3
C27 C22 C23 117.4(8)
C27 C22 P1 123.9(6)
C23 C22 P1 118.8(6)
C22 C23 C24 120.8(9)
C22 C23 H23 119.6
C24 C23 H23 119.6
C25 C24 C23 120.5(9)
C25 C24 H24 119.8
C23 C24 H24 119.8
C26 C25 C24 119.8(9)
C26 C25 H25 120.1
C24 C25 H25 120.1
C25 C26 C27 120.8(9)
C25 C26 H26 119.6
C27 C26 H26 119.6
C22 C27 C26 120.7(9)
C22 C27 H27 119.6
C26 C27 H27 119.6
C33 C28 C29 118.2(8)
C33 C28 P1 117.8(6)
C29 C28 P1 123.8(6)
C30 C29 C28 120.8(8)
C30 C29 H29 119.6
C28 C29 H29 119.6
C31 C30 C29 120.9(9)
C31 C30 H30 119.6
C29 C30 H30 119.6
C30 C31 C32 119.7(9)
C30 C31 H31 120.2
C32 C31 H31 120.2
C31 C32 C33 119.2(9)
C31 C32 H32 120.4
C33 C32 H32 120.4
C28 C33 C32 121.1(9)
C28 C33 H33 119.5
C32 C33 H33 119.5
C7 N1 N2 113.4(6)
C7 N1 Ni1 126.8(5)
N2 N1 Ni1 119.8(4)
C14 N2 N1 111.5(6)
C14 N3 C15 121.1(7)
C14 N3 H3A 119.5
C15 N3 H3A 119.5
O1 Ni1 N1 95.0(2)
O1 Ni1 S1 176.38(18)
N1 Ni1 S1 88.25(18)
O1 Ni1 P1 84.83(16)
N1 Ni1 P1 177.92(19)
S1 Ni1 P1 91.99(8)
C1 O1 Ni1 125.4(5)
C16 P1 C28 104.2(3)
C16 P1 C22 105.1(4)
C28 P1 C22 109.0(3)
C16 P1 Ni1 117.9(2)
C28 P1 Ni1 108.5(2)
C22 P1 Ni1 111.6(3)
C14 S1 Ni1 94.4(3)

loop_
_geom_bond_atom_site_label_1
_geom_bond_atom_site_label_2
_geom_bond_distance
C1 O1 1.306(8)
C1 C2 1.413(10)
C1 C6 1.429(10)
C2 C3 1.371(11)
C2 H2 0.9300
C3 C4 1.382(11)
C3 H3 0.9300
C4 C5 1.379(11)
C4 Cl1 1.748(7)
C5 C6 1.401(10)
C5 H5 0.9300
C6 C7 1.457(10)
C7 N1 1.301(9)
C7 C8 1.489(9)
C8 C9 1.366(10)
C8 C13 1.381(11)
C9 C10 1.375(11)
C9 H9 0.9300
C10 C11 1.355(13)
C10 H10 0.9300
C11 C12 1.369(14)
C11 H11 0.9300
C12 C13 1.374(12)
C12 H12 0.9300
C13 H13 0.9300
C14 N2 1.297(10)
C14 N3 1.364(9)
C14 S1 1.750(7)
C15 N3 1.447(11)
C15 H15A 0.9600
C15 H15B 0.9600
C15 H15C 0.9600
C16 C21 1.381(11)
C16 C17 1.397(11)
C16 P1 1.815(8)
C17 C18 1.379(12)
C17 H17 0.9300
C18 C19 1.363(15)
C18 H18 0.9300
C19 C20 1.353(15)
C19 H19 0.9300
C20 C21 1.373(13)
C20 H20 0.9300
C21 H21 0.9300
C22 C27 1.374(11)
C22 C23 1.384(11)
C22 P1 1.828(7)
C23 C24 1.386(13)
C23 H23 0.9300
C24 C25 1.354(15)
C24 H24 0.9300
C25 C26 1.339(14)
C25 H25 0.9300
C26 C27 1.395(13)
C26 H26 0.9300
C27 H27 0.9300
C28 C33 1.368(11)
C28 C29 1.389(11)
C28 P1 1.828(8)
C29 C30 1.374(12)
C29 H29 0.9300
C30 C31 1.355(13)
C30 H30 0.9300
C31 C32 1.387(15)
C31 H31 0.9300
C32 C33 1.398(13)
C32 H32 0.9300
C33 H33 0.9300
N1 N2 1.396(8)
N1 Ni1 1.896(5)
N3 H3A 0.8600
Ni1 O1 1.831(5)
Ni1 S1 2.128(2)
Ni1 P1 2.1824(19)

loop_
_geom_torsion_atom_site_label_1
_geom_torsion_atom_site_label_2
_geom_torsion_atom_site_label_3
_geom_torsion_atom_site_label_4
_geom_torsion
O1 C1 C2 C3 -177.2(8)
C6 C1 C2 C3 3.3(12)
C1 C2 C3 C4 0.6(13)
C2 C3 C4 C5 -3.1(12)
C2 C3 C4 Cl1 178.4(6)
C3 C4 C5 C6 1.7(12)
Cl1 C4 C5 C6 -179.7(6)
C4 C5 C6 C1 2.2(11)
C4 C5 C6 C7 -176.6(7)
O1 C1 C6 C5 176.0(7)
C2 C1 C6 C5 -4.5(10)
O1 C1 C6 C7 -5.3(11)
C2 C1 C6 C7 174.3(7)
C5 C6 C7 N1 170.5(6)
C1 C6 C7 N1 -8.2(11)
C5 C6 C7 C8 -5.3(10)
C1 C6 C7 C8 175.9(6)
N1 C7 C8 C9 109.0(9)
C6 C7 C8 C9 -75.1(9)
N1 C7 C8 C13 -73.6(10)
C6 C7 C8 C13 102.3(9)
C13 C8 C9 C10 -1.2(14)
C7 C8 C9 C10 176.2(8)
C8 C9 C10 C11 0.8(16)
C9 C10 C11 C12 -0.7(18)
C10 C11 C12 C13 1(2)
C11 C12 C13 C8 -2(2)
C9 C8 C13 C12 1.6(15)
C7 C8 C13 C12 -175.9(10)
C21 C16 C17 C18 0.1(14)
P1 C16 C17 C18 174.9(8)
C16 C17 C18 C19 0.4(17)
C17 C18 C19 C20 -0.5(19)
C18 C19 C20 C21 0.2(18)
C19 C20 C21 C16 0.3(16)
C17 C16 C21 C20 -0.5(13)
P1 C16 C21 C20 -175.2(7)
C27 C22 C23 C24 0.3(14)
P1 C22 C23 C24 -179.9(8)
C22 C23 C24 C25 -1.0(16)
C23 C24 C25 C26 1.2(16)
C24 C25 C26 C27 -0.6(16)
C23 C22 C27 C26 0.3(14)
P1 C22 C27 C26 -179.5(7)
C25 C26 C27 C22 -0.2(16)
C33 C28 C29 C30 -2.0(12)
P1 C28 C29 C30 -177.4(7)
C28 C29 C30 C31 0.5(14)
C29 C30 C31 C32 1.2(14)
C30 C31 C32 C33 -1.3(15)
C29 C28 C33 C32 1.9(13)
P1 C28 C33 C32 177.5(7)
C31 C32 C33 C28 -0.3(15)
C6 C7 N1 N2 -178.0(6)
C8 C7 N1 N2 -2.4(9)
C6 C7 N1 Ni1 2.9(10)
C8 C7 N1 Ni1 178.6(5)
N3 C14 N2 N1 -179.8(6)
S1 C14 N2 N1 0.3(9)
C7 N1 N2 C14 171.0(6)
Ni1 N1 N2 C14 -9.9(8)
N2 C14 N3 C15 1.2(12)
S1 C14 N3 C15 -178.8(7)
C7 N1 Ni1 O1 9.6(6)
N2 N1 Ni1 O1 -169.4(5)
C7 N1 Ni1 S1 -168.8(6)
N2 N1 Ni1 S1 12.2(5)
C2 C1 O1 Ni1 -156.4(6)
C6 C1 O1 Ni1 23.2(10)
N1 Ni1 O1 C1 -22.4(7)
P1 Ni1 O1 C1 159.7(6)
C21 C16 P1 C28 -161.2(7)
C17 C16 P1 C28 24.3(8)
C21 C16 P1 C22 -46.5(8)
C17 C16 P1 C22 138.9(7)
C21 C16 P1 Ni1 78.5(7)
C17 C16 P1 Ni1 -96.1(7)
C33 C28 P1 C16 -106.0(7)
C29 C28 P1 C16 69.4(7)
C33 C28 P1 C22 142.2(6)
C29 C28 P1 C22 -42.4(7)
C33 C28 P1 Ni1 20.5(7)
C29 C28 P1 Ni1 -164.2(6)
C27 C22 P1 C16 -51.6(8)
C23 C22 P1 C16 128.5(7)
C27 C22 P1 C28 59.6(8)
C23 C22 P1 C28 -120.3(7)
C27 C22 P1 Ni1 179.4(7)
C23 C22 P1 Ni1 -0.4(8)
N2 C14 S1 Ni1 7.2(7)
N3 C14 S1 Ni1 -172.7(6)
